data_2234180
loop_
_publ_author_name
'Ha, Kwang'

_publ_section_title
;
 4-Nitro-2-{[(tricyclo[3.3.1.1^3,7^]decan-1-yl)iminiumyl]methyl}phenolate
;
_journal_coeditor_code FK2057
_journal_issue 4
_journal_name_full 'Acta Crystallographica Section E'
_journal_page_first o1221
_journal_paper_doi 10.1107/S1600536812012597
_journal_volume 68
_journal_year 2012
_chemical_formula_iupac 'C17 H20 N2 O3'
_chemical_formula_moiety 'C17 H20 N2 O3'
_chemical_formula_sum 'C17 H20 N2 O3'
_chemical_formula_weight 300.35
_chemical_name_systematic
;
4-Nitro-2-[(tricyclo[3.3.1.1^3,7^]decan-1-yliminiumyl)methyl]phenolate
;
_space_group_IT_number 2
_symmetry_cell_setting triclinic
_symmetry_space_group_name_Hall '-P 1'
_symmetry_space_group_name_H-M 'P -1'
_atom_sites_solution_hydrogens geom
_atom_sites_solution_primary direct
_atom_sites_solution_secondary difmap
_cell_angle_alpha 62.995(2)
_cell_angle_beta 76.446(2)
_cell_angle_gamma 75.487(2)
_cell_formula_units_Z 2
_cell_length_a 6.3531(5)
_cell_length_b 11.0617(10)
_cell_length_c 12.1576(11)
_cell_measurement_reflns_used 1063
_cell_measurement_temperature 200(2)
_cell_measurement_theta_max 24.85
_cell_measurement_theta_min 3.35
_cell_volume 729.71(11)
_computing_cell_refinement 'SAINT (Bruker, 2000)'
_computing_data_collection 'SMART (Bruker, 2000)'
_computing_data_reduction 'SAINT (Bruker, 2000)'
_computing_molecular_graphics 'ORTEP-3 (Farrugia, 1997)'
_computing_publication_material 'SHELXL97 (Sheldrick, 2008)'
_computing_structure_refinement 'SHELXL97 (Sheldrick, 2008)'
_computing_structure_solution 'SHELXS97 (Sheldrick, 2008)'
_diffrn_ambient_temperature 200(2)
_diffrn_measured_fraction_theta_full 0.992
_diffrn_measured_fraction_theta_max 0.992
_diffrn_measurement_device_type 'Bruker SMART 1000 CCD'
_diffrn_measurement_method '\f and \w scans'
_diffrn_radiation_monochromator graphite
_diffrn_radiation_source 'fine-focus sealed tube'
_diffrn_radiation_type MoK\a
_diffrn_radiation_wavelength 0.71073
_diffrn_reflns_av_R_equivalents 0.0290
_diffrn_reflns_av_sigmaI/netI 0.0724
_diffrn_reflns_limit_h_max 6
_diffrn_reflns_limit_h_min -7
_diffrn_reflns_limit_k_max 13
_diffrn_reflns_limit_k_min -13
_diffrn_reflns_limit_l_max 14
_diffrn_reflns_limit_l_min -13
_diffrn_reflns_number 4583
_diffrn_reflns_theta_full 25.98
_diffrn_reflns_theta_max 25.98
_diffrn_reflns_theta_min 1.90
_diffrn_standards_decay_% 0
_diffrn_standards_interval_count 0
_diffrn_standards_interval_time 0
_diffrn_standards_number 0
_exptl_absorpt_coefficient_mu 0.094
_exptl_absorpt_correction_T_max 1.000000
_exptl_absorpt_correction_T_min 0.896719
_exptl_absorpt_correction_type multi-scan
_exptl_absorpt_process_details '(SADABS; Bruker, 2000)'
_exptl_crystal_colour yellow
_exptl_crystal_density_diffrn 1.367
_exptl_crystal_density_method 'not measured'
_exptl_crystal_description block
_exptl_crystal_F_000 320
_exptl_crystal_size_max 0.26
_exptl_crystal_size_mid 0.25
_exptl_crystal_size_min 0.15
_refine_diff_density_max 0.191
_refine_diff_density_min -0.236
_refine_ls_extinction_method none
_refine_ls_goodness_of_fit_ref 0.954
_refine_ls_hydrogen_treatment mixed
_refine_ls_matrix_type full
_refine_ls_number_parameters 202
_refine_ls_number_reflns 2822
_refine_ls_number_restraints 0
_refine_ls_restrained_S_all 0.954
_refine_ls_R_factor_all 0.1158
_refine_ls_R_factor_gt 0.0525
_refine_ls_shift/su_max 0.000
_refine_ls_shift/su_mean 0.000
_refine_ls_structure_factor_coef Fsqd
_refine_ls_weighting_details 'calc w=1/[\s^2^(Fo^2^)+(0.0616P)^2^] where P=(Fo^2^+2Fc^2^)/3'
_refine_ls_weighting_scheme calc
_refine_ls_wR_factor_gt 0.1134
_refine_ls_wR_factor_ref 0.1460
_reflns_number_gt 1457
_reflns_number_total 2822
_reflns_threshold_expression I>2sigma(I)
_cod_data_source_file fk2057.cif
_cod_data_source_block I
_cod_database_code 2234180
_cod_database_fobs_code 2234180

loop_
_symmetry_equiv_pos_as_xyz
'x, y, z'
'-x, -y, -z'

loop_
_atom_site_type_symbol
_atom_site_label
_atom_site_fract_x
_atom_site_fract_y
_atom_site_fract_z
_atom_site_U_iso_or_equiv
_atom_site_adp_type
_atom_site_calc_flag
_atom_site_refinement_flags
_atom_site_occupancy
_atom_site_symmetry_multiplicity
O O1 1.0883(3) 0.7989(2) -0.01074(18) 0.0579(6) Uani d . 1 1
O O2 0.9391(3) 0.5043(2) -0.3099(2) 0.0681(6) Uani d . 1 1
O O3 0.6210(3) 0.5069(2) -0.19649(19) 0.0616(6) Uani d . 1 1
N N1 0.7093(3) 0.7907(2) 0.12908(19) 0.0378(6) Uani d . 1 1
H H1N 0.856(5) 0.809(3) 0.103(2) 0.057 Uiso d . 1 1
N N2 0.8088(4) 0.5349(2) -0.2295(2) 0.0487(6) Uani d . 1 1
C C1 1.0215(4) 0.7417(3) -0.0628(2) 0.0423(7) Uani d . 1 1
C C2 0.8046(4) 0.7034(2) -0.0257(2) 0.0357(6) Uani d . 1 1
C C3 0.7394(4) 0.6358(2) -0.0807(2) 0.0374(6) Uani d . 1 1
H H3 0.5980 0.6100 -0.0542 0.045 Uiso calc R 1 1
C C4 0.8786(4) 0.6058(2) -0.1734(2) 0.0382(6) Uani d . 1 1
C C5 1.0878(4) 0.6442(3) -0.2144(2) 0.0438(7) Uani d . 1 1
H H5 1.1823 0.6230 -0.2787 0.053 Uiso calc R 1 1
C C6 1.1554(4) 0.7108(3) -0.1634(2) 0.0463(7) Uani d . 1 1
H H6 1.2956 0.7382 -0.1946 0.056 Uiso calc R 1 1
C C7 0.6570(4) 0.7319(2) 0.0713(2) 0.0382(6) Uani d . 1 1
H H7 0.5154 0.7067 0.0939 0.046 Uiso calc R 1 1
C C8 0.5734(4) 0.8178(2) 0.2350(2) 0.0331(6) Uani d . 1 1
C C9 0.6942(4) 0.9009(3) 0.2633(2) 0.0422(7) Uani d . 1 1
H H9A 0.8428 0.8495 0.2819 0.051 Uiso calc R 1 1
H H9B 0.7103 0.9894 0.1898 0.051 Uiso calc R 1 1
C C10 0.5661(4) 0.9281(3) 0.3747(2) 0.0418(7) Uani d . 1 1
H H10 0.6461 0.9825 0.3931 0.050 Uiso calc R 1 1
C C11 0.5428(4) 0.7919(3) 0.4882(2) 0.0433(7) Uani d . 1 1
H H11A 0.6899 0.7389 0.5086 0.052 Uiso calc R 1 1
H H11B 0.4611 0.8094 0.5610 0.052 Uiso calc R 1 1
C C12 0.4202(4) 0.7097(2) 0.4600(2) 0.0378(6) Uani d . 1 1
H H12 0.4043 0.6205 0.5345 0.045 Uiso calc R 1 1
C C13 0.1928(4) 0.7910(3) 0.4292(2) 0.0424(7) Uani d . 1 1
H H13A 0.1124 0.7370 0.4119 0.051 Uiso calc R 1 1
H H13B 0.1078 0.8091 0.5011 0.051 Uiso calc R 1 1
C C14 0.2172(4) 0.9268(2) 0.3153(2) 0.0389(7) Uani d . 1 1
H H14 0.0683 0.9802 0.2954 0.047 Uiso calc R 1 1
C C15 0.3463(4) 0.8987(3) 0.2030(2) 0.0388(7) Uani d . 1 1
H H15A 0.2676 0.8451 0.1841 0.047 Uiso calc R 1 1
H H15B 0.3608 0.9867 0.1287 0.047 Uiso calc R 1 1
C C16 0.5489(4) 0.6809(2) 0.3483(2) 0.0386(6) Uani d . 1 1
H H16A 0.6957 0.6266 0.3679 0.046 Uiso calc R 1 1
H H16B 0.4699 0.6270 0.3300 0.046 Uiso calc R 1 1
C C17 0.3388(4) 1.0100(3) 0.3438(3) 0.0437(7) Uani d . 1 1
H H17A 0.2547 1.0292 0.4153 0.052 Uiso calc R 1 1
H H17B 0.3536 1.0989 0.2707 0.052 Uiso calc R 1 1

loop_
_atom_site_aniso_label
_atom_site_aniso_U_11
_atom_site_aniso_U_22
_atom_site_aniso_U_33
_atom_site_aniso_U_12
_atom_site_aniso_U_13
_atom_site_aniso_U_23
O1 0.0459(12) 0.0837(15) 0.0525(13) -0.0252(10) 0.0053(9) -0.0343(12)
O2 0.0599(14) 0.0838(16) 0.0720(16) -0.0015(11) 0.0120(11) -0.0577(13)
O3 0.0535(14) 0.0717(14) 0.0720(15) -0.0210(11) 0.0125(11) -0.0453(12)
N1 0.0337(13) 0.0449(13) 0.0311(13) -0.0116(10) 0.0008(10) -0.0128(11)
N2 0.0498(16) 0.0414(14) 0.0502(16) -0.0020(12) 0.0023(12) -0.0224(12)
C1 0.0354(16) 0.0461(16) 0.0335(16) -0.0065(12) -0.0019(12) -0.0080(14)
C2 0.0353(15) 0.0344(14) 0.0263(14) -0.0051(11) 0.0020(11) -0.0065(12)
C3 0.0347(15) 0.0345(14) 0.0338(16) -0.0010(11) 0.0005(12) -0.0115(12)
C4 0.0378(16) 0.0325(14) 0.0356(16) 0.0018(11) -0.0004(12) -0.0130(12)
C5 0.0367(16) 0.0440(16) 0.0353(16) 0.0019(12) 0.0052(12) -0.0129(14)
C6 0.0382(16) 0.0509(17) 0.0373(17) -0.0085(13) 0.0054(13) -0.0124(14)
C7 0.0371(15) 0.0360(15) 0.0346(16) -0.0095(11) 0.0000(12) -0.0096(13)
C8 0.0311(14) 0.0408(15) 0.0273(14) -0.0089(11) 0.0017(11) -0.0155(12)
C9 0.0396(16) 0.0473(16) 0.0404(17) -0.0125(12) -0.0057(12) -0.0164(13)
C10 0.0446(17) 0.0484(16) 0.0400(17) -0.0156(13) -0.0026(12) -0.0226(14)
C11 0.0367(16) 0.0543(17) 0.0354(16) 0.0017(12) -0.0083(12) -0.0191(14)
C12 0.0383(15) 0.0339(14) 0.0304(15) -0.0048(11) 0.0036(11) -0.0088(12)
C13 0.0364(16) 0.0469(16) 0.0432(17) -0.0091(12) 0.0015(12) -0.0207(14)
C14 0.0328(15) 0.0409(15) 0.0434(17) 0.0017(11) -0.0094(12) -0.0201(13)
C15 0.0423(16) 0.0393(15) 0.0335(15) -0.0058(12) -0.0080(12) -0.0133(13)
C16 0.0373(15) 0.0362(15) 0.0352(16) -0.0042(11) 0.0004(12) -0.0125(13)
C17 0.0523(18) 0.0364(15) 0.0411(17) -0.0026(12) -0.0065(13) -0.0177(13)

loop_
_atom_type_symbol
_atom_type_description
_atom_type_scat_dispersion_real
_atom_type_scat_dispersion_imag
_atom_type_scat_source
C C 0.0033 0.0016 'International Tables Vol C Tables 4.2.6.8 and 6.1.1.4'
H H 0.0000 0.0000 'International Tables Vol C Tables 4.2.6.8 and 6.1.1.4'
N N 0.0061 0.0033 'International Tables Vol C Tables 4.2.6.8 and 6.1.1.4'
O O 0.0106 0.0060 'International Tables Vol C Tables 4.2.6.8 and 6.1.1.4'

loop_
_geom_angle_atom_site_label_1
_geom_angle_atom_site_label_2
_geom_angle_atom_site_label_3
_geom_angle
C7 N1 C8 126.4(2)
C7 N1 H1N 113.5(16)
C8 N1 H1N 119.8(16)
O3 N2 O2 122.0(3)
O3 N2 C4 119.2(2)
O2 N2 C4 118.8(2)
O1 C1 C6 122.3(2)
O1 C1 C2 122.3(2)
C6 C1 C2 115.4(3)
C3 C2 C7 118.9(2)
C3 C2 C1 121.0(2)
C7 C2 C1 120.1(2)
C4 C3 C2 120.3(2)
C4 C3 H3 119.9
C2 C3 H3 119.9
C3 C4 C5 120.6(3)
C3 C4 N2 119.7(2)
C5 C4 N2 119.8(2)
C6 C5 C4 120.6(3)
C6 C5 H5 119.7
C4 C5 H5 119.7
C5 C6 C1 122.1(3)
C5 C6 H6 119.0
C1 C6 H6 119.0
N1 C7 C2 122.2(2)
N1 C7 H7 118.9
C2 C7 H7 118.9
N1 C8 C9 107.1(2)
N1 C8 C15 111.4(2)
C9 C8 C15 109.8(2)
N1 C8 C16 109.2(2)
C9 C8 C16 109.9(2)
C15 C8 C16 109.45(19)
C10 C9 C8 109.6(2)
C10 C9 H9A 109.7
C8 C9 H9A 109.7
C10 C9 H9B 109.7
C8 C9 H9B 109.7
H9A C9 H9B 108.2
C9 C10 C11 109.8(2)
C9 C10 C17 109.2(2)
C11 C10 C17 109.7(2)
C9 C10 H10 109.4
C11 C10 H10 109.4
C17 C10 H10 109.4
C12 C11 C10 109.2(2)
C12 C11 H11A 109.8
C10 C11 H11A 109.8
C12 C11 H11B 109.8
C10 C11 H11B 109.8
H11A C11 H11B 108.3
C11 C12 C13 109.8(2)
C11 C12 C16 109.7(2)
C13 C12 C16 109.2(2)
C11 C12 H12 109.4
C13 C12 H12 109.4
C16 C12 H12 109.4
C14 C13 C12 109.35(19)
C14 C13 H13A 109.8
C12 C13 H13A 109.8
C14 C13 H13B 109.8
C12 C13 H13B 109.8
H13A C13 H13B 108.3
C13 C14 C17 109.3(2)
C13 C14 C15 109.8(2)
C17 C14 C15 109.8(2)
C13 C14 H14 109.3
C17 C14 H14 109.3
C15 C14 H14 109.3
C8 C15 C14 108.5(2)
C8 C15 H15A 110.0
C14 C15 H15A 110.0
C8 C15 H15B 110.0
C14 C15 H15B 110.0
H15A C15 H15B 108.4
C8 C16 C12 109.0(2)
C8 C16 H16A 109.9
C12 C16 H16A 109.9
C8 C16 H16B 109.9
C12 C16 H16B 109.9
H16A C16 H16B 108.3
C14 C17 C10 109.3(2)
C14 C17 H17A 109.8
C10 C17 H17A 109.8
C14 C17 H17B 109.8
C10 C17 H17B 109.8
H17A C17 H17B 108.3

loop_
_geom_bond_atom_site_label_1
_geom_bond_atom_site_label_2
_geom_bond_distance
O1 C1 1.267(3)
O2 N2 1.239(3)
O3 N2 1.236(3)
N1 C7 1.289(3)
N1 C8 1.481(3)
N1 H1N 0.95(3)
N2 C4 1.441(3)
C1 C6 1.444(4)
C1 C2 1.452(3)
C2 C3 1.385(3)
C2 C7 1.428(3)
C3 C4 1.374(3)
C3 H3 0.9500
C4 C5 1.406(3)
C5 C6 1.345(4)
C5 H5 0.9500
C6 H6 0.9500
C7 H7 0.9500
C8 C9 1.522(3)
C8 C15 1.528(3)
C8 C16 1.529(3)
C9 C10 1.522(4)
C9 H9A 0.9900
C9 H9B 0.9900
C10 C11 1.525(3)
C10 C17 1.528(3)
C10 H10 1.0000
C11 C12 1.520(3)
C11 H11A 0.9900
C11 H11B 0.9900
C12 C13 1.528(3)
C12 C16 1.535(3)
C12 H12 1.0000
C13 C14 1.525(3)
C13 H13A 0.9900
C13 H13B 0.9900
C14 C17 1.527(3)
C14 C15 1.539(3)
C14 H14 1.0000
C15 H15A 0.9900
C15 H15B 0.9900
C16 H16A 0.9900
C16 H16B 0.9900
C17 H17A 0.9900
C17 H17B 0.9900

loop_
_geom_hbond_atom_site_label_D
_geom_hbond_atom_site_label_H
_geom_hbond_atom_site_label_A
_geom_hbond_distance_DH
_geom_hbond_distance_HA
_geom_hbond_distance_DA
_geom_hbond_angle_DHA
N1 H1N O1 0.95(3) 1.79(3) 2.597(3) 140(2)

loop_
_geom_torsion_atom_site_label_1
_geom_torsion_atom_site_label_2
_geom_torsion_atom_site_label_3
_geom_torsion_atom_site_label_4
_geom_torsion
O1 C1 C2 C3 -177.2(2)
C6 C1 C2 C3 3.0(3)
O1 C1 C2 C7 1.0(4)
C6 C1 C2 C7 -178.7(2)
C7 C2 C3 C4 -179.4(2)
C1 C2 C3 C4 -1.2(3)
C2 C3 C4 C5 -0.5(4)
C2 C3 C4 N2 179.8(2)
O3 N2 C4 C3 2.7(3)
O2 N2 C4 C3 -177.5(2)
O3 N2 C4 C5 -176.9(2)
O2 N2 C4 C5 2.9(3)
C3 C4 C5 C6 0.1(4)
N2 C4 C5 C6 179.8(2)
C4 C5 C6 C1 2.0(4)
O1 C1 C6 C5 176.8(2)
C2 C1 C6 C5 -3.5(4)
C8 N1 C7 C2 -176.4(2)
C3 C2 C7 N1 177.8(2)
C1 C2 C7 N1 -0.4(4)
C7 N1 C8 C9 -174.7(2)
C7 N1 C8 C15 -54.6(3)
C7 N1 C8 C16 66.4(3)
N1 C8 C9 C10 -178.11(19)
C15 C8 C9 C10 60.9(3)
C16 C8 C9 C10 -59.6(3)
C8 C9 C10 C11 59.8(3)
C8 C9 C10 C17 -60.5(3)
C9 C10 C11 C12 -60.2(3)
C17 C10 C11 C12 59.8(3)
C10 C11 C12 C13 -59.8(3)
C10 C11 C12 C16 60.3(3)
C11 C12 C13 C14 60.2(3)
C16 C12 C13 C14 -60.2(3)
C12 C13 C14 C17 -60.2(3)
C12 C13 C14 C15 60.3(3)
N1 C8 C15 C14 -178.32(19)
C9 C8 C15 C14 -59.9(3)
C16 C8 C15 C14 60.8(3)
C13 C14 C15 C8 -60.3(3)
C17 C14 C15 C8 59.8(2)
N1 C8 C16 C12 176.50(19)
C9 C8 C16 C12 59.3(3)
C15 C8 C16 C12 -61.3(3)
C11 C12 C16 C8 -59.8(3)
C13 C12 C16 C8 60.6(3)
C13 C14 C17 C10 60.2(3)
C15 C14 C17 C10 -60.3(3)
C9 C10 C17 C14 60.2(3)
C11 C10 C17 C14 -60.1(3)
